data_4306595
loop_
_publ_author_name
'Suman Mukhopadhyay'
'Bhaswati Ghosh Mukhopadhyay'
'M. F\'atima C. Guedes da Silva'
'Jamal Lasri'
'M. Ad\'ilia Janu\'ario Charmier'
'Armando J. L. Pombeiro'

_publ_section_title
;
PtII-Promoted [2 + 3] Cycloaddition of Azide to Cyanopyridines: Convenient
Tool toward Heterometallic Structures
;
_journal_name_full 'Inorganic Chemistry'
_journal_page_first 11334
_journal_page_last 11341
_journal_paper_doi 10.1021/ic8014223
_journal_volume 47
_journal_year 2008
_chemical_formula_moiety 'C48 H38 N10 P2 Pt'
_chemical_formula_sum 'C48 H38 N10 P2 Pt'
_chemical_formula_weight 1011.91
_chemical_name_systematic
;
 ?
;
_space_group_IT_number 2
_symmetry_cell_setting triclinic
_symmetry_space_group_name_Hall '-P 1'
_symmetry_space_group_name_H-M 'P -1'
_atom_sites_solution_hydrogens geom
_atom_sites_solution_primary direct
_atom_sites_solution_secondary difmap
_audit_creation_method SHELXL-97
_cell_angle_alpha 88.584(15)
_cell_angle_beta 74.856(13)
_cell_angle_gamma 72.836(14)
_cell_formula_units_Z 2
_cell_length_a 12.153(8)
_cell_length_b 12.336(8)
_cell_length_c 16.907(11)
_cell_measurement_reflns_used 2684
_cell_measurement_temperature 295(2)
_cell_measurement_theta_max 22.1640
_cell_measurement_theta_min 2.4662
_cell_volume 2334(3)
_computing_cell_refinement 'Bruker SMART'
_computing_data_collection 'Bruker SMART'
_computing_data_reduction 'Bruker SAINT'
_computing_structure_refinement 'SHELXL-97 (Sheldrick, 1997)'
_diffrn_ambient_temperature 295(2)
_diffrn_measured_fraction_theta_full 0.973
_diffrn_measured_fraction_theta_max 0.973
_diffrn_measurement_device_type 'CCD area detector'
_diffrn_measurement_method 'phi and omega scans'
_diffrn_radiation_monochromator graphite
_diffrn_radiation_source 'fine-focus sealed tube'
_diffrn_radiation_type MoK\a
_diffrn_radiation_wavelength 0.71069
_diffrn_reflns_av_R_equivalents 0.0711
_diffrn_reflns_av_sigmaI/netI 0.1400
_diffrn_reflns_limit_h_max 14
_diffrn_reflns_limit_h_min -14
_diffrn_reflns_limit_k_max 14
_diffrn_reflns_limit_k_min -14
_diffrn_reflns_limit_l_max 20
_diffrn_reflns_limit_l_min -20
_diffrn_reflns_number 15642
_diffrn_reflns_theta_full 25.35
_diffrn_reflns_theta_max 25.35
_diffrn_reflns_theta_min 2.64
_exptl_absorpt_coefficient_mu 3.118
_exptl_absorpt_correction_T_max 0.6520
_exptl_absorpt_correction_T_min 0.5094
_exptl_absorpt_correction_type multi-scan
_exptl_absorpt_process_details sadabs
_exptl_crystal_colour colourless
_exptl_crystal_density_diffrn 1.440
_exptl_crystal_density_method 'not measured'
_exptl_crystal_description prism
_exptl_crystal_F_000 1008
_exptl_crystal_size_max 0.25
_exptl_crystal_size_mid 0.21
_exptl_crystal_size_min 0.15
_platon_squeeze_details
;
;
_refine_diff_density_max 2.516
_refine_diff_density_min -1.446
_refine_diff_density_rms 0.152
_refine_ls_extinction_method none
_refine_ls_goodness_of_fit_ref 0.899
_refine_ls_hydrogen_treatment constr
_refine_ls_matrix_type full
_refine_ls_number_parameters 550
_refine_ls_number_reflns 8331
_refine_ls_number_restraints 0
_refine_ls_restrained_S_all 0.899
_refine_ls_R_factor_all 0.1022
_refine_ls_R_factor_gt 0.0577
_refine_ls_shift/su_max 0.000
_refine_ls_shift/su_mean 0.000
_refine_ls_structure_factor_coef Fsqd
_refine_ls_weighting_details 'calc w=1/[\s^2^(Fo^2^)+(0.0629P)^2^+0.0000P] where P=(Fo^2^+2Fc^2^)/3'
_refine_ls_weighting_scheme calc
_refine_ls_wR_factor_gt 0.1216
_refine_ls_wR_factor_ref 0.1349
_reflns_number_gt 5148
_reflns_number_total 8331
_reflns_threshold_expression >2sigma(I)
_cod_data_source_file ic8014223_si_001_2.cif
_cod_data_source_block comp3c
_cod_original_sg_symbol_Hall -P1
_cod_database_code 4306595

loop_
_symmetry_equiv_pos_as_xyz
'x, y, z'
'-x, -y, -z'

loop_
_atom_site_label
_atom_site_type_symbol
_atom_site_fract_x
_atom_site_fract_y
_atom_site_fract_z
_atom_site_U_iso_or_equiv
_atom_site_adp_type
_atom_site_occupancy
_atom_site_symmetry_multiplicity
_atom_site_calc_flag
_atom_site_refinement_flags
_atom_site_disorder_assembly
_atom_site_disorder_group
C1 C 0.7011(8) -0.0631(8) 0.8227(5) 0.033(2) Uani 1 1 d . . .
C2 C 0.5042(8) 0.4549(8) 0.6731(5) 0.037(2) Uani 1 1 d . . .
C11 C 0.5736(8) -0.0214(9) 0.8656(5) 0.039(2) Uani 1 1 d . . .
C12 C 0.5191(9) -0.0970(9) 0.9081(6) 0.053(3) Uani 1 1 d . . .
H12 H 0.5610 -0.1728 0.9106 0.063 Uiso 1 1 calc R . .
C13 C 0.3962(10) -0.0525(11) 0.9477(7) 0.064(3) Uani 1 1 d . . .
H13 H 0.3544 -0.0999 0.9763 0.077 Uiso 1 1 calc R . .
C14 C 0.3386(10) 0.0596(12) 0.9439(7) 0.061(3) Uani 1 1 d . . .
H14 H 0.2581 0.0898 0.9710 0.074 Uiso 1 1 calc R . .
C15 C 0.4006(9) 0.1272(10) 0.8999(6) 0.054(3) Uani 1 1 d . . .
H15 H 0.3607 0.2034 0.8966 0.065 Uiso 1 1 calc R . .
C21 C 0.3924(9) 0.5436(8) 0.6796(6) 0.042(2) Uani 1 1 d . . .
C23 C 0.2095(11) 0.6480(12) 0.7571(8) 0.087(4) Uani 1 1 d . . .
H23 H 0.1544 0.6646 0.8083 0.105 Uiso 1 1 calc R . .
C24 C 0.1772(11) 0.7051(13) 0.6927(9) 0.089(4) Uani 1 1 d . . .
H24 H 0.1037 0.7602 0.6997 0.106 Uiso 1 1 calc R . .
C25 C 0.2597(11) 0.6769(11) 0.6151(9) 0.082(4) Uani 1 1 d . . .
H25 H 0.2423 0.7120 0.5687 0.099 Uiso 1 1 calc R . .
C26 C 0.3680(9) 0.5950(9) 0.6101(7) 0.055(3) Uani 1 1 d . . .
H26 H 0.4246 0.5746 0.5597 0.066 Uiso 1 1 calc R . .
C101 C 0.5869(9) -0.0522(9) 0.6621(5) 0.043(3) Uani 1 1 d . . .
C102 C 0.4679(10) -0.0556(10) 0.6869(6) 0.061(3) Uani 1 1 d . . .
H102 H 0.4053 0.0096 0.6868 0.074 Uiso 1 1 calc R . .
C103 C 0.4447(14) -0.1555(13) 0.7112(8) 0.077(4) Uani 1 1 d . . .
H103 H 0.3657 -0.1560 0.7290 0.092 Uiso 1 1 calc R . .
C104 C 0.5308(16) -0.2507(13) 0.7102(8) 0.084(5) Uani 1 1 d . . .
H104 H 0.5115 -0.3167 0.7269 0.101 Uiso 1 1 calc R . .
C105 C 0.6505(14) -0.2533(11) 0.6844(8) 0.082(4) Uani 1 1 d . . .
H105 H 0.7109 -0.3207 0.6835 0.099 Uiso 1 1 calc R . .
C106 C 0.6788(10) -0.1535(9) 0.6598(6) 0.055(3) Uani 1 1 d . . .
H106 H 0.7582 -0.1543 0.6419 0.066 Uiso 1 1 calc R . .
C111 C 0.4932(9) 0.1794(9) 0.6154(6) 0.043(2) Uani 1 1 d . . .
C112 C 0.4882(10) 0.2138(10) 0.5377(6) 0.053(3) Uani 1 1 d . . .
H112 H 0.5525 0.1830 0.4925 0.064 Uiso 1 1 calc R . .
C113 C 0.3868(13) 0.2943(12) 0.5277(9) 0.078(4) Uani 1 1 d . . .
H113 H 0.3850 0.3193 0.4755 0.094 Uiso 1 1 calc R . .
C114 C 0.2913(12) 0.3372(11) 0.5910(9) 0.075(4) Uani 1 1 d . . .
H114 H 0.2232 0.3895 0.5824 0.090 Uiso 1 1 calc R . .
C115 C 0.2943(10) 0.3029(11) 0.6704(9) 0.074(4) Uani 1 1 d . . .
H115 H 0.2281 0.3324 0.7146 0.089 Uiso 1 1 calc R . .
C116 C 0.3955(9) 0.2255(9) 0.6828(7) 0.055(3) Uani 1 1 d . . .
H116 H 0.3989 0.2041 0.7354 0.066 Uiso 1 1 calc R . .
C121 C 0.7354(8) 0.0404(8) 0.5371(5) 0.039(2) Uani 1 1 d . . .
C122 C 0.8296(7) 0.0870(8) 0.5170(5) 0.036(2) Uani 1 1 d . . .
H122 H 0.8378 0.1345 0.5554 0.044 Uiso 1 1 calc R . .
C123 C 0.9106(8) 0.0640(9) 0.4412(6) 0.049(3) Uani 1 1 d . . .
H123 H 0.9733 0.0956 0.4287 0.058 Uiso 1 1 calc R . .
C124 C 0.8989(9) -0.0049(10) 0.3847(6) 0.060(3) Uani 1 1 d . . .
H124 H 0.9521 -0.0189 0.3327 0.072 Uiso 1 1 calc R . .
C125 C 0.8051(11) -0.0556(11) 0.4054(7) 0.075(4) Uani 1 1 d . . .
H125 H 0.7997 -0.1062 0.3678 0.090 Uiso 1 1 calc R . .
C126 C 0.7240(10) -0.0309(10) 0.4790(6) 0.063(3) Uani 1 1 d . . .
H126 H 0.6605 -0.0613 0.4910 0.075 Uiso 1 1 calc R . .
C201 C 0.6878(9) 0.2871(9) 0.9130(6) 0.047(3) Uani 1 1 d . . .
C202 C 0.5643(9) 0.3200(9) 0.9243(6) 0.049(3) Uani 1 1 d . . .
H202 H 0.5332 0.3134 0.8805 0.058 Uiso 1 1 calc R . .
C203 C 0.4872(10) 0.3629(9) 1.0012(7) 0.065(3) Uani 1 1 d . . .
H203 H 0.4050 0.3842 1.0085 0.078 Uiso 1 1 calc R . .
C204 C 0.5324(15) 0.3736(10) 1.0663(7) 0.081(4) Uani 1 1 d . . .
H204 H 0.4811 0.4011 1.1176 0.097 Uiso 1 1 calc R . .
C205 C 0.6564(14) 0.3430(10) 1.0545(7) 0.072(4) Uani 1 1 d . . .
H205 H 0.6878 0.3499 1.0980 0.087 Uiso 1 1 calc R . .
C206 C 0.7306(11) 0.3029(10) 0.9790(7) 0.066(3) Uani 1 1 d . . .
H206 H 0.8127 0.2856 0.9714 0.079 Uiso 1 1 calc R . .
C211 C 0.9173(8) 0.1350(8) 0.8374(5) 0.040(2) Uani 1 1 d . . .
C212 C 0.9048(10) 0.0409(9) 0.8815(6) 0.055(3) Uani 1 1 d . . .
H212 H 0.8297 0.0304 0.8993 0.066 Uiso 1 1 calc R . .
C213 C 1.0011(11) -0.0373(11) 0.8995(7) 0.068(3) Uani 1 1 d . . .
H213 H 0.9923 -0.0999 0.9294 0.082 Uiso 1 1 calc R . .
C214 C 1.1123(11) -0.0188(11) 0.8714(7) 0.071(4) Uani 1 1 d . . .
H214 H 1.1793 -0.0722 0.8804 0.085 Uiso 1 1 calc R . .
C215 C 1.1256(10) 0.0761(13) 0.8306(7) 0.076(4) Uani 1 1 d . . .
H215 H 1.1996 0.0894 0.8161 0.091 Uiso 1 1 calc R . .
C216 C 1.0291(9) 0.1508(10) 0.8115(6) 0.058(3) Uani 1 1 d . . .
H216 H 1.0387 0.2127 0.7810 0.069 Uiso 1 1 calc R . .
C221 C 0.8404(9) 0.3466(10) 0.7668(7) 0.055(3) Uani 1 1 d . . .
C222 C 0.8286(11) 0.4465(10) 0.8114(8) 0.074(4) Uani 1 1 d . . .
H222 H 0.7884 0.4596 0.8669 0.089 Uiso 1 1 calc R . .
C223 C 0.8822(16) 0.5270(13) 0.7666(15) 0.136(8) Uani 1 1 d . . .
H223 H 0.8752 0.5940 0.7943 0.163 Uiso 1 1 calc R . .
C224 C 0.9416(14) 0.5105(16) 0.6870(13) 0.115(7) Uani 1 1 d . . .
H224 H 0.9763 0.5642 0.6609 0.138 Uiso 1 1 calc R . .
C225 C 0.9508(11) 0.4133(15) 0.6442(10) 0.098(5) Uani 1 1 d . . .
H225 H 0.9931 0.4015 0.5892 0.118 Uiso 1 1 calc R . .
C226 C 0.8998(10) 0.3345(11) 0.6804(7) 0.066(3) Uani 1 1 d . . .
H226 H 0.9031 0.2720 0.6492 0.080 Uiso 1 1 calc R . .
N1 N 0.7738(7) -0.1639(7) 0.8289(5) 0.052(2) Uani 1 1 d . . .
N2 N 0.5254(6) 0.3782(7) 0.7287(4) 0.0387(19) Uani 1 1 d . . .
N11 N 0.7566(6) -0.0015(7) 0.7671(4) 0.0334(18) Uani 1 1 d . . .
N12 N 0.8712(7) -0.0756(7) 0.7372(5) 0.048(2) Uani 1 1 d . . .
N13 N 0.8808(8) -0.1708(8) 0.7756(6) 0.056(2) Uani 1 1 d . . .
N14 N 0.5184(7) 0.0866(7) 0.8607(5) 0.046(2) Uani 1 1 d . . .
N21 N 0.6335(6) 0.3067(7) 0.6925(4) 0.0375(19) Uani 1 1 d . . .
N22 N 0.6751(7) 0.3390(7) 0.6167(5) 0.046(2) Uani 1 1 d . . .
N23 N 0.5938(7) 0.4339(7) 0.6054(5) 0.051(2) Uani 1 1 d . . .
N24 N 0.3143(8) 0.5700(8) 0.7521(5) 0.066(3) Uani 1 1 d . . .
Pt1 Pt 0.69914(3) 0.15292(4) 0.73031(2) 0.03470(14) Uani 1 1 d . . .
P1 P 0.6249(2) 0.0788(2) 0.63572(14) 0.0353(6) Uani 1 1 d . . .
P2 P 0.7859(2) 0.2317(2) 0.81365(15) 0.0381(6) Uani 1 1 d . . .

loop_
_atom_site_aniso_label
_atom_site_aniso_U_11
_atom_site_aniso_U_22
_atom_site_aniso_U_33
_atom_site_aniso_U_23
_atom_site_aniso_U_13
_atom_site_aniso_U_12
C1 0.029(5) 0.035(6) 0.033(5) 0.000(4) -0.008(4) -0.003(4)
C2 0.037(6) 0.043(6) 0.032(5) 0.007(5) -0.013(4) -0.010(5)
C11 0.051(6) 0.046(7) 0.026(5) 0.003(4) -0.007(4) -0.026(5)
C12 0.061(7) 0.049(7) 0.047(6) 0.013(5) -0.005(5) -0.024(6)
C13 0.053(8) 0.084(10) 0.060(8) 0.012(7) -0.004(6) -0.038(7)
C14 0.039(7) 0.089(10) 0.061(8) -0.005(7) -0.010(5) -0.027(7)
C15 0.055(7) 0.064(8) 0.042(6) 0.012(5) -0.009(5) -0.020(6)
C21 0.045(6) 0.036(6) 0.045(6) 0.007(5) -0.019(5) -0.006(5)
C23 0.056(9) 0.098(12) 0.077(10) 0.012(8) -0.008(7) 0.015(8)
C24 0.048(8) 0.108(12) 0.093(11) 0.021(9) -0.019(8) 0.001(8)
C25 0.064(9) 0.072(10) 0.098(11) 0.033(8) -0.030(8) 0.003(7)
C26 0.045(7) 0.052(7) 0.064(7) 0.013(6) -0.018(5) -0.008(5)
C101 0.045(6) 0.065(8) 0.031(5) 0.007(5) -0.017(4) -0.028(6)
C102 0.060(8) 0.060(8) 0.068(8) 0.002(6) -0.013(6) -0.028(6)
C103 0.095(11) 0.076(10) 0.075(9) 0.011(8) -0.014(8) -0.059(9)
C104 0.138(15) 0.077(11) 0.069(9) 0.014(8) -0.033(9) -0.075(11)
C105 0.129(13) 0.055(9) 0.086(10) 0.009(7) -0.058(9) -0.036(9)
C106 0.057(7) 0.048(7) 0.065(7) 0.016(6) -0.027(6) -0.017(6)
C111 0.044(6) 0.045(7) 0.048(6) 0.007(5) -0.018(5) -0.022(5)
C112 0.060(7) 0.070(8) 0.040(6) 0.008(5) -0.023(5) -0.026(6)
C113 0.085(11) 0.089(11) 0.079(10) 0.022(8) -0.051(9) -0.030(9)
C114 0.056(9) 0.080(10) 0.103(11) 0.005(9) -0.052(8) -0.013(7)
C115 0.035(7) 0.078(10) 0.098(11) -0.014(8) -0.011(6) -0.004(6)
C116 0.046(7) 0.060(8) 0.064(8) 0.004(6) -0.020(6) -0.022(6)
C121 0.035(6) 0.045(6) 0.033(5) 0.000(4) -0.005(4) -0.012(5)
C122 0.031(5) 0.053(7) 0.026(5) 0.002(4) -0.007(4) -0.014(5)
C123 0.029(6) 0.075(8) 0.041(6) 0.005(5) -0.004(5) -0.017(5)
C124 0.048(7) 0.083(9) 0.037(6) 0.001(6) -0.004(5) -0.008(6)
C125 0.079(9) 0.104(11) 0.048(7) -0.028(7) 0.004(6) -0.051(8)
C126 0.061(7) 0.096(10) 0.046(7) -0.016(6) -0.004(6) -0.051(7)
C201 0.048(7) 0.057(7) 0.035(6) -0.002(5) -0.006(5) -0.021(5)
C202 0.056(7) 0.052(7) 0.035(6) 0.002(5) -0.006(5) -0.016(6)
C203 0.062(8) 0.050(8) 0.063(8) 0.004(6) 0.005(6) -0.006(6)
C204 0.146(14) 0.051(9) 0.032(7) -0.002(6) -0.008(8) -0.023(9)
C205 0.106(11) 0.065(9) 0.048(8) -0.005(6) -0.032(8) -0.018(8)
C206 0.078(9) 0.077(9) 0.051(8) 0.001(6) -0.024(7) -0.030(7)
C211 0.049(6) 0.036(6) 0.033(5) -0.008(5) -0.012(4) -0.007(5)
C212 0.059(7) 0.061(8) 0.056(7) 0.007(6) -0.033(6) -0.019(6)
C213 0.075(9) 0.075(9) 0.062(8) 0.012(7) -0.036(7) -0.020(7)
C214 0.065(9) 0.077(10) 0.064(8) 0.000(7) -0.035(7) 0.004(7)
C215 0.039(7) 0.121(12) 0.069(8) 0.025(8) -0.024(6) -0.017(7)
C216 0.045(7) 0.093(9) 0.047(7) 0.019(6) -0.021(5) -0.030(6)
C221 0.036(6) 0.065(8) 0.073(8) 0.013(6) -0.025(6) -0.023(6)
C222 0.071(9) 0.043(8) 0.103(10) 0.004(7) -0.022(7) -0.010(6)
C223 0.123(16) 0.052(11) 0.26(3) 0.071(15) -0.074(16) -0.053(11)
C224 0.085(12) 0.101(14) 0.18(2) 0.087(15) -0.043(12) -0.061(11)
C225 0.057(9) 0.118(14) 0.133(14) 0.067(12) -0.029(8) -0.050(10)
C226 0.060(8) 0.084(10) 0.065(8) 0.020(7) -0.023(6) -0.033(7)
N1 0.037(5) 0.051(6) 0.059(6) 0.013(4) -0.005(4) -0.007(4)
N2 0.032(5) 0.052(6) 0.030(4) 0.004(4) -0.006(4) -0.010(4)
N11 0.028(4) 0.054(5) 0.022(4) -0.004(4) -0.004(3) -0.019(4)
N12 0.032(5) 0.047(6) 0.058(6) -0.005(5) -0.007(4) -0.009(4)
N13 0.050(6) 0.040(6) 0.069(6) 0.002(5) -0.017(5) 0.000(4)
N14 0.038(5) 0.047(6) 0.047(5) 0.012(4) -0.005(4) -0.010(4)
N21 0.016(4) 0.055(6) 0.033(5) -0.014(4) 0.003(3) -0.005(4)
N22 0.042(5) 0.052(6) 0.037(5) 0.006(4) -0.006(4) -0.009(4)
N23 0.042(5) 0.048(6) 0.053(6) 0.009(4) -0.012(4) -0.001(4)
N24 0.051(6) 0.078(8) 0.048(6) 0.011(5) -0.010(5) 0.007(5)
Pt1 0.0290(2) 0.0461(3) 0.0311(2) 0.00532(15) -0.00874(14) -0.01401(16)
P1 0.0320(14) 0.0436(17) 0.0353(14) 0.0076(12) -0.0113(11) -0.0169(12)
P2 0.0362(15) 0.0440(17) 0.0394(15) 0.0041(12) -0.0136(11) -0.0169(12)

loop_
_atom_type_symbol
_atom_type_description
_atom_type_scat_dispersion_real
_atom_type_scat_dispersion_imag
_atom_type_scat_source
C C 0.0033 0.0016 'International Tables Vol C Tables 4.2.6.8 and 6.1.1.4'
H H 0.0000 0.0000 'International Tables Vol C Tables 4.2.6.8 and 6.1.1.4'
N N 0.0061 0.0033 'International Tables Vol C Tables 4.2.6.8 and 6.1.1.4'
Pt Pt -1.7033 8.3905 'International Tables Vol C Tables 4.2.6.8 and 6.1.1.4'
P P 0.1023 0.0942 'International Tables Vol C Tables 4.2.6.8 and 6.1.1.4'

loop_
_geom_angle_atom_site_label_1
_geom_angle_atom_site_label_2
_geom_angle_atom_site_label_3
_geom_angle
_geom_angle_site_symmetry_1
_geom_angle_site_symmetry_3
_geom_angle_publ_flag
N1 C1 N11 111.7(8) . . ?
N1 C1 C11 125.7(8) . . ?
N11 C1 C11 122.5(8) . . ?
N23 C2 N2 112.0(9) . . ?
N23 C2 C21 122.3(8) . . ?
N2 C2 C21 125.4(8) . . ?
N14 C11 C12 124.2(10) . . ?
N14 C11 C1 117.2(8) . . ?
C12 C11 C1 118.6(10) . . ?
C11 C12 C13 116.2(10) . . ?
C11 C12 H12 121.9 . . ?
C13 C12 H12 121.9 . . ?
C14 C13 C12 120.1(10) . . ?
C14 C13 H13 120.0 . . ?
C12 C13 H13 120.0 . . ?
C13 C14 C15 119.1(11) . . ?
C13 C14 H14 120.4 . . ?
C15 C14 H14 120.4 . . ?
N14 C15 C14 122.1(11) . . ?
N14 C15 H15 119.0 . . ?
C14 C15 H15 119.0 . . ?
N24 C21 C26 121.6(10) . . ?
N24 C21 C2 118.6(9) . . ?
C26 C21 C2 119.8(9) . . ?
N24 C23 C24 124.8(13) . . ?
N24 C23 H23 117.6 . . ?
C24 C23 H23 117.6 . . ?
C23 C24 C25 117.1(13) . . ?
C23 C24 H24 121.4 . . ?
C25 C24 H24 121.4 . . ?
C26 C25 C24 117.8(12) . . ?
C26 C25 H25 121.1 . . ?
C24 C25 H25 121.1 . . ?
C21 C26 C25 120.3(11) . . ?
C21 C26 H26 119.8 . . ?
C25 C26 H26 119.8 . . ?
C106 C101 C102 118.3(10) . . ?
C106 C101 P1 119.2(7) . . ?
C102 C101 P1 122.5(9) . . ?
C103 C102 C101 119.8(12) . . ?
C103 C102 H102 120.1 . . ?
C101 C102 H102 120.1 . . ?
C104 C103 C102 122.1(13) . . ?
C104 C103 H103 118.9 . . ?
C102 C103 H103 118.9 . . ?
C103 C104 C105 120.7(13) . . ?
C103 C104 H104 119.6 . . ?
C105 C104 H104 119.6 . . ?
C104 C105 C106 119.3(13) . . ?
C104 C105 H105 120.3 . . ?
C106 C105 H105 120.3 . . ?
C105 C106 C101 119.7(11) . . ?
C105 C106 H106 120.1 . . ?
C101 C106 H106 120.1 . . ?
C112 C111 C116 119.8(10) . . ?
C112 C111 P1 122.8(8) . . ?
C116 C111 P1 117.4(8) . . ?
C111 C112 C113 119.4(11) . . ?
C111 C112 H112 120.3 . . ?
C113 C112 H112 120.3 . . ?
C114 C113 C112 121.7(12) . . ?
C114 C113 H113 119.1 . . ?
C112 C113 H113 119.1 . . ?
C113 C114 C115 119.7(12) . . ?
C113 C114 H114 120.1 . . ?
C115 C114 H114 120.1 . . ?
C116 C115 C114 120.0(12) . . ?
C116 C115 H115 120.0 . . ?
C114 C115 H115 120.0 . . ?
C115 C116 C111 119.3(11) . . ?
C115 C116 H116 120.3 . . ?
C111 C116 H116 120.3 . . ?
C122 C121 C126 118.9(8) . . ?
C122 C121 P1 120.0(7) . . ?
C126 C121 P1 121.0(7) . . ?
C123 C122 C121 121.1(9) . . ?
C123 C122 H122 119.5 . . ?
C121 C122 H122 119.5 . . ?
C124 C123 C122 119.8(9) . . ?
C124 C123 H123 120.1 . . ?
C122 C123 H123 120.1 . . ?
C123 C124 C125 119.6(9) . . ?
C123 C124 H124 120.2 . . ?
C125 C124 H124 120.2 . . ?
C126 C125 C124 120.5(10) . . ?
C126 C125 H125 119.8 . . ?
C124 C125 H125 119.8 . . ?
C125 C126 C121 120.0(9) . . ?
C125 C126 H126 120.0 . . ?
C121 C126 H126 120.0 . . ?
C206 C201 C202 118.1(10) . . ?
C206 C201 P2 122.2(9) . . ?
C202 C201 P2 119.7(7) . . ?
C201 C202 C203 120.1(10) . . ?
C201 C202 H202 119.9 . . ?
C203 C202 H202 119.9 . . ?
C204 C203 C202 120.3(12) . . ?
C204 C203 H203 119.8 . . ?
C202 C203 H203 119.8 . . ?
C203 C204 C205 119.5(11) . . ?
C203 C204 H204 120.3 . . ?
C205 C204 H204 120.3 . . ?
C206 C205 C204 119.7(11) . . ?
C206 C205 H205 120.2 . . ?
C204 C205 H205 120.2 . . ?
C205 C206 C201 122.1(12) . . ?
C205 C206 H206 118.9 . . ?
C201 C206 H206 118.9 . . ?
C216 C211 C212 119.0(10) . . ?
C216 C211 P2 122.4(8) . . ?
C212 C211 P2 118.6(7) . . ?
C213 C212 C211 121.5(10) . . ?
C213 C212 H212 119.2 . . ?
C211 C212 H212 119.2 . . ?
C212 C213 C214 117.4(12) . . ?
C212 C213 H213 121.3 . . ?
C214 C213 H213 121.3 . . ?
C215 C214 C213 121.9(11) . . ?
C215 C214 H214 119.1 . . ?
C213 C214 H214 119.1 . . ?
C216 C215 C214 119.4(11) . . ?
C216 C215 H215 120.3 . . ?
C214 C215 H215 120.3 . . ?
C215 C216 C211 120.6(11) . . ?
C215 C216 H216 119.7 . . ?
C211 C216 H216 119.7 . . ?
C222 C221 C226 118.6(10) . . ?
C222 C221 P2 123.0(9) . . ?
C226 C221 P2 118.5(9) . . ?
C221 C222 C223 116.4(14) . . ?
C221 C222 H222 121.8 . . ?
C223 C222 H222 121.8 . . ?
C224 C223 C222 123.4(18) . . ?
C224 C223 H223 118.3 . . ?
C222 C223 H223 118.3 . . ?
C223 C224 C225 119.4(14) . . ?
C223 C224 H224 120.3 . . ?
C225 C224 H224 120.3 . . ?
C226 C225 C224 121.6(15) . . ?
C226 C225 H225 119.2 . . ?
C224 C225 H225 119.2 . . ?
C225 C226 C221 120.5(13) . . ?
C225 C226 H226 119.7 . . ?
C221 C226 H226 119.7 . . ?
C1 N1 N13 106.8(8) . . ?
C2 N2 N21 104.1(7) . . ?
C1 N11 N12 103.2(7) . . ?
C1 N11 Pt1 131.8(6) . . yes
N12 N11 Pt1 125.0(5) . . ?
N13 N12 N11 109.6(7) . . ?
N12 N13 N1 108.6(8) . . ?
C11 N14 C15 118.3(8) . . ?
N2 N21 N22 110.2(7) . . ?
N2 N21 Pt1 124.0(6) . . yes
N22 N21 Pt1 123.4(6) . . ?
N23 N22 N21 107.3(7) . . ?
C2 N23 N22 106.3(8) . . ?
C21 N24 C23 118.3(10) . . ?
N11 Pt1 N21 176.9(3) . . yes
N11 Pt1 P2 93.1(2) . . ?
N21 Pt1 P2 89.5(2) . . ?
N11 Pt1 P1 89.3(2) . . ?
N21 Pt1 P1 88.3(2) . . ?
P2 Pt1 P1 174.43(8) . . yes
C121 P1 C111 106.1(4) . . ?
C121 P1 C101 103.2(4) . . ?
C111 P1 C101 106.5(4) . . ?
C121 P1 Pt1 111.1(3) . . ?
C111 P1 Pt1 113.0(3) . . ?
C101 P1 Pt1 116.0(3) . . ?
C201 P2 C221 106.6(5) . . ?
C201 P2 C211 103.6(5) . . ?
C221 P2 C211 102.9(5) . . ?
C201 P2 Pt1 114.3(3) . . ?
C221 P2 Pt1 112.7(3) . . ?
C211 P2 Pt1 115.6(3) . . ?

loop_
_geom_bond_atom_site_label_1
_geom_bond_atom_site_label_2
_geom_bond_distance
_geom_bond_site_symmetry_2
_geom_bond_publ_flag
C1 N1 1.316(11) . yes
C1 N11 1.361(10) . yes
C1 C11 1.468(12) . ?
C2 N23 1.327(11) . ?
C2 N2 1.335(11) . yes
C2 C21 1.452(13) . yes
C11 N14 1.315(12) . ?
C11 C12 1.381(12) . ?
C12 C13 1.411(14) . ?
C12 H12 0.9300 . ?
C13 C14 1.362(16) . ?
C13 H13 0.9300 . ?
C14 C15 1.365(14) . ?
C14 H14 0.9300 . ?
C15 N14 1.356(12) . ?
C15 H15 0.9300 . ?
C21 N24 1.318(12) . ?
C21 C26 1.380(13) . ?
C23 N24 1.334(14) . ?
C23 C24 1.363(17) . ?
C23 H23 0.9300 . ?
C24 C25 1.406(17) . ?
C24 H24 0.9300 . ?
C25 C26 1.386(14) . ?
C25 H25 0.9300 . ?
C26 H26 0.9300 . ?
C101 C106 1.402(14) . ?
C101 C102 1.410(13) . ?
C101 P1 1.822(10) . ?
C102 C103 1.374(15) . ?
C102 H102 0.9300 . ?
C103 C104 1.319(18) . ?
C103 H103 0.9300 . ?
C104 C105 1.396(18) . ?
C104 H104 0.9300 . ?
C105 C106 1.399(15) . ?
C105 H105 0.9300 . ?
C106 H106 0.9300 . ?
C111 C112 1.381(12) . ?
C111 C116 1.399(13) . ?
C111 P1 1.821(10) . ?
C112 C113 1.383(15) . ?
C112 H112 0.9300 . ?
C113 C114 1.338(16) . ?
C113 H113 0.9300 . ?
C114 C115 1.404(16) . ?
C114 H114 0.9300 . ?
C115 C116 1.379(15) . ?
C115 H115 0.9300 . ?
C116 H116 0.9300 . ?
C121 C122 1.390(11) . ?
C121 C126 1.394(12) . ?
C121 P1 1.816(9) . ?
C122 C123 1.373(12) . ?
C122 H122 0.9300 . ?
C123 C124 1.355(14) . ?
C123 H123 0.9300 . ?
C124 C125 1.419(14) . ?
C124 H124 0.9300 . ?
C125 C126 1.347(14) . ?
C125 H125 0.9300 . ?
C126 H126 0.9300 . ?
C201 C206 1.388(13) . ?
C201 C202 1.397(13) . ?
C201 P2 1.799(10) . ?
C202 C203 1.398(14) . ?
C202 H202 0.9300 . ?
C203 C204 1.376(16) . ?
C203 H203 0.9300 . ?
C204 C205 1.401(17) . ?
C204 H204 0.9300 . ?
C205 C206 1.362(15) . ?
C205 H205 0.9300 . ?
C206 H206 0.9300 . ?
C211 C216 1.384(12) . ?
C211 C212 1.390(13) . ?
C211 P2 1.822(10) . ?
C212 C213 1.378(14) . ?
C212 H212 0.9300 . ?
C213 C214 1.394(15) . ?
C213 H213 0.9300 . ?
C214 C215 1.372(16) . ?
C214 H214 0.9300 . ?
C215 C216 1.370(14) . ?
C215 H215 0.9300 . ?
C216 H216 0.9300 . ?
C221 C222 1.413(15) . ?
C221 C226 1.439(14) . ?
C221 P2 1.817(10) . ?
C222 C223 1.439(18) . ?
C222 H222 0.9300 . ?
C223 C224 1.34(2) . ?
C223 H223 0.9300 . ?
C224 C225 1.38(2) . ?
C224 H224 0.9300 . ?
C225 C226 1.354(16) . ?
C225 H225 0.9300 . ?
C226 H226 0.9300 . ?
N1 N13 1.355(11) . yes
N2 N21 1.342(9) . yes
N11 N12 1.390(10) . yes
N11 Pt1 1.972(8) . yes
N12 N13 1.317(11) . yes
N21 N22 1.346(10) . yes
N21 Pt1 1.990(8) . yes
N22 N23 1.337(10) . ?
Pt1 P2 2.343(2) . yes
Pt1 P1 2.350(3) . yes

loop_
_geom_torsion_atom_site_label_1
_geom_torsion_atom_site_label_2
_geom_torsion_atom_site_label_3
_geom_torsion_atom_site_label_4
_geom_torsion
_geom_torsion_site_symmetry_1
_geom_torsion_site_symmetry_2
_geom_torsion_site_symmetry_3
_geom_torsion_site_symmetry_4
_geom_torsion_publ_flag
N1 C1 C11 N14 171.1(9) . . . . ?
N11 C1 C11 N14 -12.7(12) . . . . ?
N1 C1 C11 C12 -9.0(14) . . . . ?
N11 C1 C11 C12 167.2(8) . . . . ?
N14 C11 C12 C13 0.4(15) . . . . ?
C1 C11 C12 C13 -179.5(8) . . . . ?
C11 C12 C13 C14 -1.3(16) . . . . ?
C12 C13 C14 C15 1.6(17) . . . . ?
C13 C14 C15 N14 -1.1(16) . . . . ?
N23 C2 C21 N24 -170.6(9) . . . . ?
N2 C2 C21 N24 16.9(14) . . . . ?
N23 C2 C21 C26 12.0(14) . . . . ?
N2 C2 C21 C26 -160.5(9) . . . . ?
N24 C23 C24 C25 2(2) . . . . ?
C23 C24 C25 C26 -1(2) . . . . ?
N24 C21 C26 C25 0.3(16) . . . . ?
C2 C21 C26 C25 177.6(10) . . . . ?
C24 C25 C26 C21 0.1(18) . . . . ?
C106 C101 C102 C103 2.8(15) . . . . ?
P1 C101 C102 C103 -175.7(9) . . . . ?
C101 C102 C103 C104 -1.9(19) . . . . ?
C102 C103 C104 C105 0(2) . . . . ?
C103 C104 C105 C106 0.3(19) . . . . ?
C104 C105 C106 C101 0.6(17) . . . . ?
C102 C101 C106 C105 -2.1(15) . . . . ?
P1 C101 C106 C105 176.4(8) . . . . ?
C116 C111 C112 C113 0.6(14) . . . . ?
P1 C111 C112 C113 -177.2(8) . . . . ?
C111 C112 C113 C114 -2.4(17) . . . . ?
C112 C113 C114 C115 2.0(19) . . . . ?
C113 C114 C115 C116 0.1(18) . . . . ?
C114 C115 C116 C111 -1.8(16) . . . . ?
C112 C111 C116 C115 1.4(14) . . . . ?
P1 C111 C116 C115 179.3(8) . . . . ?
C126 C121 C122 C123 0.1(15) . . . . ?
P1 C121 C122 C123 -176.5(8) . . . . ?
C121 C122 C123 C124 0.2(15) . . . . ?
C122 C123 C124 C125 -2.0(17) . . . . ?
C123 C124 C125 C126 3.6(19) . . . . ?
C124 C125 C126 C121 -3(2) . . . . ?
C122 C121 C126 C125 1.5(17) . . . . ?
P1 C121 C126 C125 178.1(10) . . . . ?
C206 C201 C202 C203 -2.7(15) . . . . ?
P2 C201 C202 C203 179.8(8) . . . . ?
C201 C202 C203 C204 0.4(16) . . . . ?
C202 C203 C204 C205 1.0(17) . . . . ?
C203 C204 C205 C206 0.0(19) . . . . ?
C204 C205 C206 C201 -2.5(19) . . . . ?
C202 C201 C206 C205 3.8(17) . . . . ?
P2 C201 C206 C205 -178.8(9) . . . . ?
C216 C211 C212 C213 -0.5(15) . . . . ?
P2 C211 C212 C213 178.2(8) . . . . ?
C211 C212 C213 C214 -0.4(16) . . . . ?
C212 C213 C214 C215 3.1(18) . . . . ?
C213 C214 C215 C216 -4.9(19) . . . . ?
C214 C215 C216 C211 3.9(18) . . . . ?
C212 C211 C216 C215 -1.3(15) . . . . ?
P2 C211 C216 C215 -179.9(9) . . . . ?
C226 C221 C222 C223 -2.4(16) . . . . ?
P2 C221 C222 C223 176.7(10) . . . . ?
C221 C222 C223 C224 -1(2) . . . . ?
C222 C223 C224 C225 1(3) . . . . ?
C223 C224 C225 C226 1(3) . . . . ?
C224 C225 C226 C221 -4(2) . . . . ?
C222 C221 C226 C225 4.8(16) . . . . ?
P2 C221 C226 C225 -174.4(9) . . . . ?
N11 C1 N1 N13 -0.5(11) . . . . ?
C11 C1 N1 N13 176.0(8) . . . . ?
N23 C2 N2 N21 -0.3(10) . . . . ?
C21 C2 N2 N21 172.9(8) . . . . ?
N1 C1 N11 N12 1.7(9) . . . . ?
C11 C1 N11 N12 -175.0(7) . . . . ?
N1 C1 N11 Pt1 -179.7(6) . . . . ?
C11 C1 N11 Pt1 3.6(12) . . . . ?
C1 N11 N12 N13 -2.3(9) . . . . ?
Pt1 N11 N12 N13 179.0(6) . . . . ?
N11 N12 N13 N1 2.1(10) . . . . ?
C1 N1 N13 N12 -1.0(11) . . . . ?
C12 C11 N14 C15 0.2(14) . . . . ?
C1 C11 N14 C15 -180.0(8) . . . . ?
C14 C15 N14 C11 0.2(14) . . . . ?
C2 N2 N21 N22 -0.8(9) . . . . ?
C2 N2 N21 Pt1 -163.8(6) . . . . ?
N2 N21 N22 N23 1.6(9) . . . . ?
Pt1 N21 N22 N23 164.7(6) . . . . ?
N2 C2 N23 N22 1.3(10) . . . . ?
C21 C2 N23 N22 -172.1(8) . . . . ?
N21 N22 N23 C2 -1.7(10) . . . . ?
C26 C21 N24 C23 0.4(16) . . . . ?
C2 C21 N24 C23 -177.0(10) . . . . ?
C24 C23 N24 C21 -1(2) . . . . ?
C1 N11 Pt1 P2 100.5(7) . . . . ?
N12 N11 Pt1 P2 -81.1(6) . . . . ?
C1 N11 Pt1 P1 -84.5(7) . . . . ?
N12 N11 Pt1 P1 93.9(6) . . . . ?
N2 N21 Pt1 P2 -91.2(6) . . . . ?
N22 N21 Pt1 P2 108.1(6) . . . . ?
N2 N21 Pt1 P1 93.9(6) . . . . ?
N22 N21 Pt1 P1 -66.8(6) . . . . ?
C122 C121 P1 C111 103.1(8) . . . . ?
C126 C121 P1 C111 -73.4(10) . . . . ?
C122 C121 P1 C101 -145.0(8) . . . . ?
C126 C121 P1 C101 38.4(10) . . . . ?
C122 C121 P1 Pt1 -20.1(9) . . . . ?
C126 C121 P1 Pt1 163.4(8) . . . . ?
C112 C111 P1 C121 0.0(9) . . . . ?
C116 C111 P1 C121 -177.8(7) . . . . ?
C112 C111 P1 C101 -109.5(8) . . . . ?
C116 C111 P1 C101 72.7(8) . . . . ?
C112 C111 P1 Pt1 122.1(8) . . . . ?
C116 C111 P1 Pt1 -55.8(8) . . . . ?
C106 C101 P1 C121 51.7(8) . . . . ?
C102 C101 P1 C121 -129.9(8) . . . . ?
C106 C101 P1 C111 163.2(8) . . . . ?
C102 C101 P1 C111 -18.3(9) . . . . ?
C106 C101 P1 Pt1 -70.1(8) . . . . ?
C102 C101 P1 Pt1 108.4(8) . . . . ?
N11 Pt1 P1 C121 -91.4(4) . . . . ?
N21 Pt1 P1 C121 90.5(4) . . . . ?
N11 Pt1 P1 C111 149.5(4) . . . . ?
N21 Pt1 P1 C111 -28.7(4) . . . . ?
N11 Pt1 P1 C101 26.1(4) . . . . ?
N21 Pt1 P1 C101 -152.1(4) . . . . ?
C206 C201 P2 C221 -75.9(10) . . . . ?
C202 C201 P2 C221 101.4(9) . . . . ?
C206 C201 P2 C211 32.2(10) . . . . ?
C202 C201 P2 C211 -150.4(8) . . . . ?
C206 C201 P2 Pt1 158.8(8) . . . . ?
C202 C201 P2 Pt1 -23.8(9) . . . . ?
C222 C221 P2 C201 14.2(10) . . . . ?
C226 C221 P2 C201 -166.7(8) . . . . ?
C222 C221 P2 C211 -94.4(9) . . . . ?
C226 C221 P2 C211 84.7(8) . . . . ?
C222 C221 P2 Pt1 140.4(8) . . . . ?
C226 C221 P2 Pt1 -40.5(9) . . . . ?
C216 C211 P2 C201 -118.2(8) . . . . ?
C212 C211 P2 C201 63.1(8) . . . . ?
C216 C211 P2 C221 -7.3(9) . . . . ?
C212 C211 P2 C221 174.1(8) . . . . ?
C216 C211 P2 Pt1 116.0(8) . . . . ?
C212 C211 P2 Pt1 -62.6(8) . . . . ?
N11 Pt1 P2 C201 -92.7(4) . . . . ?
N21 Pt1 P2 C201 85.6(4) . . . . ?
N11 Pt1 P2 C221 145.3(4) . . . . ?
N21 Pt1 P2 C221 -36.3(5) . . . . ?
N11 Pt1 P2 C211 27.4(4) . . . . ?
N21 Pt1 P2 C211 -154.3(4) . . . . ?

loop_
_platon_squeeze_void_nr
_platon_squeeze_void_average_x
_platon_squeeze_void_average_y
_platon_squeeze_void_average_z
_platon_squeeze_void_volume
_platon_squeeze_void_count_electrons
1 0.000 0.500 0.500 104.3 27.4
2 0.000 0.500 0.000 228.3 118.8
